data_4070279
loop_
_publ_author_name
'Moreno, Aitor'
'Pregosin, Paul S.'
'Fuentes, Beatriz'
'Veiros, Luis F.'
'Albinati, Alberto'
'Rizzato, Silvia'

_publ_section_title
;
 Ion Pairing and Allyl Dynamics in a Series of
 [Pd(\h3-allyl)(N,N-chelate)](anion) Salts. On the Influence of the
 BPh4&#x2212;Anion
;
_journal_issue 22
_journal_name_full Organometallics
_journal_page_first 6489
_journal_paper_doi 10.1021/om900697e
_journal_volume 28
_journal_year 2009
_chemical_formula_sum 'C38 H35 B N2 Pd'
_chemical_formula_weight 636.89
_chemical_name_common '[Pd(eta3-2-MeC3H4)(bipy)][BPh4]'
_space_group_IT_number 15
_symmetry_cell_setting monoclinic
_symmetry_space_group_name_Hall '-C 2yc'
_symmetry_space_group_name_H-M 'C 1 2/c 1'
_atom_sites_solution_hydrogens geom
_atom_sites_solution_primary direct
_atom_sites_solution_secondary difmap
_audit_creation_method SHELXL-97
_cell_angle_alpha 90.00
_cell_angle_beta 110.2050(10)
_cell_angle_gamma 90.00
_cell_formula_units_Z 8
_cell_length_a 21.5260(10)
_cell_length_b 13.4110(6)
_cell_length_c 22.9190(12)
_cell_measurement_reflns_used 5126
_cell_measurement_temperature 150(2)
_cell_measurement_theta_max 22.10
_cell_measurement_theta_min 2.24
_cell_volume 6209.2(5)
_computing_cell_refinement 'SAINTPLUS  (Bruker AXS, 1999)'
_computing_data_collection 'SMART      (Bruker AXS, 2001)'
_computing_data_reduction 'SAINTPLUS  (Bruker AXS, 1999)'
_computing_molecular_graphics
;     
 ORTEP for Windows v1.074 (L.J. Farrugia 1997)
 Mercury CSD 2.2 (Build RC5), CCDC, Cambridge
;
_computing_publication_material 'WinGX v1.64.05(L.J. Farrugia, J. Appl. Cryst.,1999,32, 837)'
_computing_structure_refinement 'SHELXL-97 (Acta Cryst.,2008,A64,112)'
_computing_structure_solution 'SHELXS-97 (Sheldrick, 1990)'
_diffrn_ambient_temperature 150(2)
_diffrn_measured_fraction_theta_full 0.996
_diffrn_measured_fraction_theta_max 0.996
_diffrn_measurement_device_type 'Bruker APEX II CCD'
_diffrn_measurement_method 'phi and omega scans'
_diffrn_radiation_monochromator graphite
_diffrn_radiation_source 'fine-focus sealed tube'
_diffrn_radiation_type MoK\a
_diffrn_radiation_wavelength 0.71073
_diffrn_reflns_av_R_equivalents 0.0575
_diffrn_reflns_av_sigmaI/netI 0.0476
_diffrn_reflns_limit_h_max 28
_diffrn_reflns_limit_h_min -28
_diffrn_reflns_limit_k_max 17
_diffrn_reflns_limit_k_min -17
_diffrn_reflns_limit_l_max 30
_diffrn_reflns_limit_l_min -30
_diffrn_reflns_number 36973
_diffrn_reflns_theta_full 28.32
_diffrn_reflns_theta_max 28.32
_diffrn_reflns_theta_min 1.82
_exptl_absorpt_coefficient_mu 0.627
_exptl_absorpt_correction_T_max 1.0000
_exptl_absorpt_correction_T_min 0.8844
_exptl_absorpt_correction_type empirical
_exptl_absorpt_process_details 'Sadabs 2.01 (Bruker AXS, 1999)'
_exptl_crystal_colour red
_exptl_crystal_density_diffrn 1.363
_exptl_crystal_density_method 'not measured'
_exptl_crystal_description prismatic
_exptl_crystal_F_000 2624
_exptl_crystal_size_max 0.20
_exptl_crystal_size_mid 0.20
_exptl_crystal_size_min 0.08
_refine_diff_density_max 0.404
_refine_diff_density_min -0.509
_refine_diff_density_rms 0.075
_refine_ls_extinction_method none
_refine_ls_goodness_of_fit_ref 1.045
_refine_ls_hydrogen_treatment mixed
_refine_ls_matrix_type full
_refine_ls_number_parameters 484
_refine_ls_number_reflns 7704
_refine_ls_number_restraints 0
_refine_ls_restrained_S_all 1.045
_refine_ls_R_factor_all 0.0612
_refine_ls_R_factor_gt 0.0381
_refine_ls_shift/su_max 0.006
_refine_ls_shift/su_mean 0.000
_refine_ls_structure_factor_coef Fsqd
_refine_ls_weighting_details 'calc w=1/[\s^2^(Fo^2^)+(0.0320P)^2^+3.7126P] where P=(Fo^2^+2Fc^2^)/3'
_refine_ls_weighting_scheme calc
_refine_ls_wR_factor_gt 0.0762
_refine_ls_wR_factor_ref 0.0850
_reflns_number_gt 5748
_reflns_number_total 7704
_reflns_threshold_expression >2sigma(I)
_cod_data_source_file om900697e_si_002.cif
_cod_data_source_block preg125
_cod_depositor_comments
;
The following automatic conversions were performed:

'_symmetry_cell_setting' value 'Monoclinic' changed to 'monoclinic'
according to /home/saulius/struct/CIF-dictionaries/cif_core.dic
dictionary named 'cif_core.dic' version 2.4.2 from 2011-04-26.

Automatic conversion script
Id: cif_fix_values 1715 2011-07-08 13:25:40Z adriana 
;
_cod_original_sg_symbol_H-M C2/c
_cod_database_code 4070279
_compound_number 3a[BPh4]

loop_
_symmetry_equiv_pos_as_xyz
'x, y, z'
'-x, y, -z+1/2'
'x+1/2, y+1/2, z'
'-x+1/2, y+1/2, -z+1/2'
'-x, -y, -z'
'x, -y, z-1/2'
'-x+1/2, -y+1/2, -z'
'x+1/2, -y+1/2, z-1/2'

loop_
_atom_site_label
_atom_site_type_symbol
_atom_site_fract_x
_atom_site_fract_y
_atom_site_fract_z
_atom_site_U_iso_or_equiv
_atom_site_adp_type
_atom_site_occupancy
_atom_site_symmetry_multiplicity
_atom_site_calc_flag
Pd Pd 1.057588(9) -0.034446(14) 0.620314(9) 0.02641(7) Uani 1 1 d
N1 N 1.02758(10) 0.11428(15) 0.60483(9) 0.0261(5) Uani 1 1 d
N1' N 0.96425(10) -0.04950(15) 0.54998(9) 0.0258(5) Uani 1 1 d
C2 C 0.96706(12) 0.12839(18) 0.56190(11) 0.0254(5) Uani 1 1 d
C3 C 0.94186(14) 0.2239(2) 0.54557(13) 0.0359(7) Uani 1 1 d
C4 C 0.97955(16) 0.3058(2) 0.57359(14) 0.0415(7) Uani 1 1 d
C5 C 1.04161(15) 0.2906(2) 0.61695(13) 0.0382(7) Uani 1 1 d
C6 C 1.06427(14) 0.1942(2) 0.63161(12) 0.0313(6) Uani 1 1 d
C2' C 0.93037(12) 0.03649(19) 0.53439(11) 0.0253(5) Uani 1 1 d
C3' C 0.86496(13) 0.0376(2) 0.49494(13) 0.0338(6) Uani 1 1 d
C4' C 0.83440(14) -0.0510(2) 0.47049(13) 0.0370(7) Uani 1 1 d
C5' C 0.86949(14) -0.1388(2) 0.48495(13) 0.0360(7) Uani 1 1 d
C6' C 0.93423(14) -0.1354(2) 0.52557(13) 0.0333(6) Uani 1 1 d
C1L C 1.10120(16) -0.1786(2) 0.63825(15) 0.0404(7) Uani 1 1 d
C2L C 1.11924(13) -0.1250(2) 0.69419(13) 0.0356(6) Uani 1 1 d
C3L C 1.14998(14) -0.0324(2) 0.69344(14) 0.0365(7) Uani 1 1 d
C4L C 1.09230(17) -0.1514(3) 0.74449(15) 0.0425(7) Uani 1 1 d
H6 H 1.1041(15) 0.179(2) 0.6612(14) 0.051 Uiso 1 1 d
H5 H 1.0690(15) 0.339(2) 0.6372(14) 0.051 Uiso 1 1 d
H4 H 0.9649(15) 0.370(2) 0.5623(14) 0.051 Uiso 1 1 d
H3 H 0.9016(15) 0.234(2) 0.5166(14) 0.051 Uiso 1 1 d
H3' H 0.8415(15) 0.100(2) 0.4889(14) 0.051 Uiso 1 1 d
H4' H 0.7917(16) -0.050(2) 0.4451(14) 0.051 Uiso 1 1 d
H5' H 0.8518(15) -0.201(2) 0.4688(14) 0.051 Uiso 1 1 d
H6' H 0.9603(15) -0.193(2) 0.5349(14) 0.051 Uiso 1 1 d
H3LA H 1.1552(15) 0.014(2) 0.7253(14) 0.051 Uiso 1 1 d
H3LB H 1.1790(16) -0.027(2) 0.6733(15) 0.051 Uiso 1 1 d
H1LA H 1.0761(15) -0.233(2) 0.6346(14) 0.051 Uiso 1 1 d
H1LB H 1.1288(15) -0.176(2) 0.6123(14) 0.051 Uiso 1 1 d
H4LA H 1.0779(15) -0.090(2) 0.7610(14) 0.051 Uiso 1 1 d
H4LB H 1.1254(15) -0.182(2) 0.7770(14) 0.051 Uiso 1 1 d
H4LC H 1.0550(15) -0.197(2) 0.7305(14) 0.051 Uiso 1 1 d
B1 B 0.71360(14) 0.0117(2) 0.60498(13) 0.0250(6) Uani 1 1 d
C111 C 0.65024(12) 0.03691(18) 0.62739(11) 0.0244(5) Uani 1 1 d
C112 C 0.65712(13) 0.0436(2) 0.69062(12) 0.0293(6) Uani 1 1 d
C113 C 0.60374(14) 0.0578(2) 0.71037(13) 0.0341(6) Uani 1 1 d
C114 C 0.54063(14) 0.0676(2) 0.66758(14) 0.0351(6) Uani 1 1 d
C115 C 0.53172(14) 0.0639(2) 0.60505(13) 0.0324(6) Uani 1 1 d
C116 C 0.58563(13) 0.04870(19) 0.58596(12) 0.0280(6) Uani 1 1 d
C121 C 0.69277(11) 0.03213(18) 0.52977(11) 0.0229(5) Uani 1 1 d
C122 C 0.70969(13) 0.11844(19) 0.50462(12) 0.0288(6) Uani 1 1 d
C123 C 0.69135(14) 0.1345(2) 0.44043(12) 0.0348(6) Uani 1 1 d
C124 C 0.65468(13) 0.0640(2) 0.39918(12) 0.0313(6) Uani 1 1 d
C125 C 0.63651(12) -0.02173(19) 0.42183(12) 0.0275(6) Uani 1 1 d
C126 C 0.65491(12) -0.03640(19) 0.48562(11) 0.0260(5) Uani 1 1 d
C131 C 0.73459(11) -0.10621(19) 0.61909(11) 0.0246(5) Uani 1 1 d
C132 C 0.76805(13) -0.1566(2) 0.58490(12) 0.0281(6) Uani 1 1 d
C133 C 0.79010(14) -0.2541(2) 0.59675(12) 0.0306(6) Uani 1 1 d
C134 C 0.77902(13) -0.3075(2) 0.64388(12) 0.0299(6) Uani 1 1 d
C135 C 0.74569(13) -0.2618(2) 0.67814(12) 0.0308(6) Uani 1 1 d
C136 C 0.72403(13) -0.1642(2) 0.66567(12) 0.0283(6) Uani 1 1 d
C141 C 0.77819(12) 0.08249(19) 0.64241(10) 0.0249(5) Uani 1 1 d
C142 C 0.77238(14) 0.1744(2) 0.66847(12) 0.0301(6) Uani 1 1 d
C143 C 0.82652(16) 0.2351(2) 0.69884(13) 0.0381(7) Uani 1 1 d
C144 C 0.88950(15) 0.2046(2) 0.70402(13) 0.0409(8) Uani 1 1 d
C145 C 0.89742(14) 0.1147(2) 0.67826(13) 0.0391(7) Uani 1 1 d
C146 C 0.84223(13) 0.0548(2) 0.64778(12) 0.0308(6) Uani 1 1 d
H112 H 0.6997(14) 0.0383(19) 0.7207(13) 0.037 Uiso 1 1 d
H113 H 0.6093(13) 0.062(2) 0.7501(13) 0.037 Uiso 1 1 d
H114 H 0.5055(14) 0.076(2) 0.6790(12) 0.037 Uiso 1 1 d
H115 H 0.4929(14) 0.070(2) 0.5765(13) 0.037 Uiso 1 1 d
H116 H 0.5750(13) 0.0470(19) 0.5439(13) 0.037 Uiso 1 1 d
H122 H 0.7344(13) 0.167(2) 0.5328(12) 0.037 Uiso 1 1 d
H123 H 0.7041(13) 0.197(2) 0.4260(12) 0.037 Uiso 1 1 d
H124 H 0.6430(13) 0.073(2) 0.3577(13) 0.037 Uiso 1 1 d
H125 H 0.6131(13) -0.071(2) 0.3964(13) 0.037 Uiso 1 1 d
H126 H 0.6420(13) -0.095(2) 0.5004(12) 0.037 Uiso 1 1 d
H132 H 0.7756(13) -0.124(2) 0.5510(12) 0.037 Uiso 1 1 d
H133 H 0.8138(13) -0.280(2) 0.5741(13) 0.037 Uiso 1 1 d
H134 H 0.7940(13) -0.375(2) 0.6531(12) 0.037 Uiso 1 1 d
H135 H 0.7377(13) -0.295(2) 0.7082(13) 0.037 Uiso 1 1 d
H136 H 0.7033(13) -0.135(2) 0.6915(12) 0.037 Uiso 1 1 d
H142 H 0.7311(14) 0.197(2) 0.6659(12) 0.037 Uiso 1 1 d
H143 H 0.8206(13) 0.296(2) 0.7151(12) 0.037 Uiso 1 1 d
H144 H 0.9268(14) 0.242(2) 0.7256(12) 0.037 Uiso 1 1 d
H145 H 0.9401(14) 0.095(2) 0.6811(12) 0.037 Uiso 1 1 d
H146 H 0.8529(13) -0.007(2) 0.6316(13) 0.037 Uiso 1 1 d

loop_
_atom_site_aniso_label
_atom_site_aniso_U_11
_atom_site_aniso_U_22
_atom_site_aniso_U_33
_atom_site_aniso_U_23
_atom_site_aniso_U_13
_atom_site_aniso_U_12
Pd 0.02623(11) 0.02566(11) 0.02461(11) 0.00164(9) 0.00531(8) 0.00209(9)
N1 0.0316(11) 0.0237(11) 0.0232(10) -0.0017(9) 0.0098(9) -0.0025(9)
N1' 0.0255(11) 0.0287(12) 0.0225(10) -0.0017(9) 0.0076(9) -0.0017(9)
C2 0.0259(13) 0.0261(13) 0.0267(13) 0.0002(10) 0.0121(11) 0.0014(10)
C3 0.0350(15) 0.0343(16) 0.0331(16) 0.0009(12) 0.0050(13) 0.0073(13)
C4 0.0506(19) 0.0283(15) 0.0427(18) 0.0016(13) 0.0124(15) 0.0072(14)
C5 0.0508(19) 0.0265(15) 0.0356(16) -0.0026(12) 0.0127(15) -0.0043(13)
C6 0.0351(15) 0.0284(14) 0.0270(15) 0.0000(11) 0.0066(12) -0.0023(12)
C2' 0.0233(12) 0.0347(14) 0.0199(12) 0.0012(11) 0.0099(10) 0.0011(11)
C3' 0.0263(13) 0.0427(16) 0.0319(14) 0.0015(13) 0.0095(11) 0.0000(13)
C4' 0.0273(14) 0.054(2) 0.0277(14) 0.0013(13) 0.0073(12) -0.0082(14)
C5' 0.0376(16) 0.0429(17) 0.0294(15) -0.0059(13) 0.0139(13) -0.0124(14)
C6' 0.0345(15) 0.0368(16) 0.0295(14) -0.0021(12) 0.0124(12) -0.0026(12)
C1L 0.0449(18) 0.0315(16) 0.0437(18) 0.0056(14) 0.0138(15) 0.0125(14)
C2L 0.0297(14) 0.0384(16) 0.0339(15) 0.0094(12) 0.0047(12) 0.0105(12)
C3L 0.0268(14) 0.0467(18) 0.0300(15) 0.0057(13) 0.0021(12) 0.0022(14)
C4L 0.0416(18) 0.0458(19) 0.0347(17) 0.0107(14) 0.0062(14) 0.0034(15)
B1 0.0242(14) 0.0277(15) 0.0222(14) 0.0012(11) 0.0069(11) 0.0016(12)
C111 0.0255(12) 0.0224(12) 0.0251(12) 0.0009(10) 0.0086(10) -0.0004(10)
C112 0.0260(13) 0.0350(15) 0.0248(13) -0.0006(11) 0.0063(11) 0.0008(12)
C113 0.0383(16) 0.0401(16) 0.0264(14) -0.0046(12) 0.0144(13) -0.0025(12)
C114 0.0271(14) 0.0414(16) 0.0401(17) -0.0053(13) 0.0156(13) -0.0014(12)
C115 0.0239(13) 0.0347(15) 0.0339(15) -0.0017(12) 0.0041(11) 0.0023(12)
C116 0.0284(13) 0.0291(14) 0.0242(13) -0.0003(11) 0.0062(11) 0.0001(11)
C121 0.0198(11) 0.0252(12) 0.0223(12) 0.0008(10) 0.0057(9) 0.0027(10)
C122 0.0314(14) 0.0258(14) 0.0263(14) 0.0005(11) 0.0061(11) -0.0018(11)
C123 0.0418(16) 0.0322(15) 0.0282(14) 0.0072(12) 0.0091(12) -0.0046(13)
C124 0.0347(15) 0.0353(15) 0.0201(13) 0.0018(11) 0.0047(11) 0.0032(12)
C125 0.0247(13) 0.0296(14) 0.0264(13) -0.0048(11) 0.0066(10) 0.0023(11)
C126 0.0269(13) 0.0252(13) 0.0254(13) 0.0034(11) 0.0081(10) -0.0003(11)
C131 0.0219(12) 0.0293(13) 0.0203(12) 0.0012(10) 0.0043(10) -0.0004(10)
C132 0.0320(14) 0.0318(14) 0.0222(13) 0.0031(11) 0.0114(11) 0.0008(11)
C133 0.0346(15) 0.0312(14) 0.0245(13) -0.0035(11) 0.0083(12) 0.0036(12)
C134 0.0316(14) 0.0246(13) 0.0267(14) 0.0013(11) 0.0013(11) 0.0016(11)
C135 0.0313(14) 0.0342(15) 0.0243(13) 0.0060(11) 0.0062(11) -0.0015(12)
C136 0.0283(14) 0.0318(14) 0.0246(13) 0.0037(11) 0.0090(11) 0.0025(11)
C141 0.0276(13) 0.0292(14) 0.0167(12) 0.0038(10) 0.0062(10) -0.0017(11)
C142 0.0333(14) 0.0341(15) 0.0218(13) 0.0003(11) 0.0081(11) -0.0048(12)
C143 0.0539(19) 0.0356(16) 0.0250(14) -0.0044(12) 0.0141(14) -0.0123(14)
C144 0.0415(17) 0.055(2) 0.0232(14) -0.0002(13) 0.0075(13) -0.0227(15)
C145 0.0288(15) 0.057(2) 0.0312(15) 0.0059(14) 0.0105(12) -0.0071(14)
C146 0.0328(15) 0.0378(16) 0.0244(13) 0.0043(11) 0.0131(11) 0.0036(12)

loop_
_atom_type_symbol
_atom_type_description
_atom_type_scat_dispersion_real
_atom_type_scat_dispersion_imag
_atom_type_scat_source
C C 0.0033 0.0016 'International Tables Vol C Tables 4.2.6.8 and 6.1.1.4'
H H 0.0000 0.0000 'International Tables Vol C Tables 4.2.6.8 and 6.1.1.4'
B B 0.0013 0.0007 'International Tables Vol C Tables 4.2.6.8 and 6.1.1.4'
N N 0.0061 0.0033 'International Tables Vol C Tables 4.2.6.8 and 6.1.1.4'
Pd Pd -0.9988 1.0072 'International Tables Vol C Tables 4.2.6.8 and 6.1.1.4'

loop_
_geom_angle_atom_site_label_1
_geom_angle_atom_site_label_2
_geom_angle_atom_site_label_3
_geom_angle
N1 Pd N1' 78.72(8)
N1 Pd C3L 105.86(10)
N1' Pd C3L 174.87(10)
N1 Pd C1L 172.31(11)
N1' Pd C1L 107.55(11)
C3L Pd C1L 68.09(12)
N1 Pd C2L 138.56(10)
N1' Pd C2L 136.06(10)
C3L Pd C2L 38.81(11)
C1L Pd C2L 38.44(11)
C6 N1 C2 119.2(2)
C6 N1 Pd 125.72(18)
C2 N1 Pd 114.98(16)
C6' N1' C2' 119.0(2)
C6' N1' Pd 126.49(18)
C2' N1' Pd 114.04(16)
N1 C2 C3 121.0(2)
N1 C2 C2' 115.6(2)
C3 C2 C2' 123.4(2)
C4 C3 C2 119.6(3)
C4 C3 H3 119(2)
C2 C3 H3 122(2)
C5 C4 C3 119.0(3)
C5 C4 H4 119.4(19)
C3 C4 H4 121.6(19)
C4 C5 C6 119.1(3)
C4 C5 H5 125(2)
C6 C5 H5 116(2)
N1 C6 C5 122.1(3)
N1 C6 H6 115(2)
C5 C6 H6 123(2)
N1' C2' C3' 121.2(2)
N1' C2' C2 116.1(2)
C3' C2' C2 122.7(2)
C4' C3' C2' 119.4(3)
C4' C3' H3' 122.4(18)
C2' C3' H3' 118.0(18)
C5' C4' C3' 119.6(3)
C5' C4' H4' 121.1(19)
C3' C4' H4' 119.3(19)
C4' C5' C6' 118.4(3)
C4' C5' H5' 123.5(19)
C6' C5' H5' 118.1(19)
N1' C6' C5' 122.4(3)
N1' C6' H6' 116.5(19)
C5' C6' H6' 121.0(19)
C2L C1L Pd 71.07(16)
C2L C1L H1LA 118(2)
Pd C1L H1LA 121(2)
C2L C1L H1LB 120.4(18)
Pd C1L H1LB 100.0(18)
H1LA C1L H1LB 116(3)
C1L C2L C3L 115.0(3)
C1L C2L C4L 121.5(3)
C3L C2L C4L 121.6(3)
C1L C2L Pd 70.49(16)
C3L C2L Pd 69.79(15)
C4L C2L Pd 116.39(19)
C2L C3L Pd 71.40(15)
C2L C3L H3LA 120.7(19)
Pd C3L H3LA 116.9(19)
C2L C3L H3LB 120(2)
Pd C3L H3LB 103(2)
H3LA C3L H3LB 115(3)
C2L C4L H4LA 110.4(18)
C2L C4L H4LB 109.1(19)
H4LA C4L H4LB 108(2)
C2L C4L H4LC 112.9(18)
H4LA C4L H4LC 108(2)
H4LB C4L H4LC 108(3)
C131 B1 C121 108.8(2)
C131 B1 C111 109.6(2)
C121 B1 C111 109.65(19)
C131 B1 C141 108.9(2)
C121 B1 C141 108.8(2)
C111 B1 C141 110.9(2)
C116 C111 C112 114.8(2)
C116 C111 B1 123.2(2)
C112 C111 B1 121.9(2)
C113 C112 C111 122.7(2)
C113 C112 H112 118.7(17)
C111 C112 H112 118.6(17)
C114 C113 C112 120.3(3)
C114 C113 H113 118.5(18)
C112 C113 H113 121.1(18)
C115 C114 C113 119.0(3)
C115 C114 H114 118.9(18)
C113 C114 H114 122.1(18)
C114 C115 C116 120.1(3)
C114 C115 H115 122.2(19)
C116 C115 H115 117.7(19)
C115 C116 C111 123.1(2)
C115 C116 H116 113.9(18)
C111 C116 H116 123.0(18)
C122 C121 C126 114.5(2)
C122 C121 B1 123.7(2)
C126 C121 B1 121.8(2)
C121 C122 C123 122.8(2)
C121 C122 H122 117.2(16)
C123 C122 H122 120.0(16)
C124 C123 C122 120.1(3)
C124 C123 H123 121.2(16)
C122 C123 H123 118.6(16)
C125 C124 C123 119.1(2)
C125 C124 H124 119.9(18)
C123 C124 H124 121.0(18)
C124 C125 C126 120.1(2)
C124 C125 H125 122.3(17)
C126 C125 H125 117.7(18)
C125 C126 C121 123.4(2)
C125 C126 H126 119.1(16)
C121 C126 H126 117.6(16)
C136 C131 C132 114.0(2)
C136 C131 B1 125.2(2)
C132 C131 B1 120.7(2)
C133 C132 C131 123.4(2)
C133 C132 H132 117.0(16)
C131 C132 H132 119.5(16)
C134 C133 C132 120.1(3)
C134 C133 H133 121.6(17)
C132 C133 H133 118.2(17)
C135 C134 C133 118.6(3)
C135 C134 H134 119.6(16)
C133 C134 H134 121.7(16)
C134 C135 C136 120.5(3)
C134 C135 H135 119.8(18)
C136 C135 H135 119.7(18)
C135 C136 C131 123.3(3)
C135 C136 H136 117.3(17)
C131 C136 H136 119.3(17)
C146 C141 C142 115.5(2)
C146 C141 B1 121.4(2)
C142 C141 B1 123.0(2)
C143 C142 C141 123.1(3)
C143 C142 H142 117.3(17)
C141 C142 H142 119.6(18)
C144 C143 C142 119.8(3)
C144 C143 H143 119.5(17)
C142 C143 H143 120.6(17)
C145 C144 C143 119.0(3)
C145 C144 H144 119.1(17)
C143 C144 H144 121.9(17)
C144 C145 C146 120.3(3)
C144 C145 H145 118.9(18)
C146 C145 H145 120.8(18)
C141 C146 C145 122.2(3)
C141 C146 H146 123.6(16)
C145 C146 H146 114.2(16)

loop_
_geom_bond_atom_site_label_1
_geom_bond_atom_site_label_2
_geom_bond_distance
Pd N1 2.089(2)
Pd N1' 2.107(2)
Pd C3L 2.112(3)
Pd C1L 2.126(3)
Pd C2L 2.133(3)
N1 C6 1.346(3)
N1 C2 1.348(3)
N1' C6' 1.345(3)
N1' C2' 1.345(3)
C2 C3 1.391(4)
C2 C2' 1.482(3)
C3 C4 1.385(4)
C3 H3 0.90(3)
C4 C5 1.377(4)
C4 H4 0.93(3)
C5 C6 1.383(4)
C5 H5 0.90(3)
C6 H6 0.91(3)
C2' C3' 1.386(3)
C3' C4' 1.379(4)
C3' H3' 0.96(3)
C4' C5' 1.377(4)
C4' H4' 0.90(3)
C5' C6' 1.384(4)
C5' H5' 0.94(3)
C6' H6' 0.93(3)
C1L C2L 1.402(4)
C1L H1LA 0.90(3)
C1L H1LB 0.98(3)
C2L C3L 1.411(4)
C2L C4L 1.501(4)
C3L H3LA 0.94(3)
C3L H3LB 0.90(3)
C4L H4LA 1.00(3)
C4L H4LB 0.93(3)
C4L H4LC 0.97(3)
B1 C131 1.646(4)
B1 C121 1.647(4)
B1 C111 1.650(4)
B1 C141 1.657(4)
C111 C116 1.396(3)
C111 C112 1.408(3)
C112 C113 1.386(4)
C112 H112 0.94(3)
C113 C114 1.380(4)
C113 H113 0.88(3)
C114 C115 1.379(4)
C114 H114 0.89(3)
C115 C116 1.390(4)
C115 H115 0.87(3)
C116 H116 0.91(3)
C121 C122 1.396(3)
C121 C126 1.401(3)
C122 C123 1.402(4)
C122 H122 0.94(3)
C123 C124 1.377(4)
C123 H123 0.97(3)
C124 C125 1.373(4)
C124 H124 0.90(3)
C125 C126 1.390(3)
C125 H125 0.91(3)
C126 H126 0.94(3)
C131 C136 1.401(3)
C131 C132 1.407(3)
C132 C133 1.386(4)
C132 H132 0.96(3)
C133 C134 1.384(4)
C133 H133 0.91(3)
C134 C135 1.377(4)
C134 H134 0.96(3)
C135 C136 1.387(4)
C135 H135 0.89(3)
C136 H136 0.94(3)
C141 C146 1.391(4)
C141 C142 1.395(4)
C142 C143 1.394(4)
C142 H142 0.92(3)
C143 C144 1.381(4)
C143 H143 0.93(3)
C144 C145 1.379(4)
C144 H144 0.93(3)
C145 C146 1.404(4)
C145 H145 0.94(3)
C146 H146 0.97(3)

loop_
_geom_torsion_atom_site_label_1
_geom_torsion_atom_site_label_2
_geom_torsion_atom_site_label_3
_geom_torsion_atom_site_label_4
_geom_torsion
N1' Pd N1 C6 -175.3(2)
C3L Pd N1 C6 7.0(2)
C1L Pd N1 C6 -30.3(8)
C2L Pd N1 C6 32.6(3)
N1' Pd N1 C2 1.52(16)
C3L Pd N1 C2 -176.09(18)
C1L Pd N1 C2 146.6(7)
C2L Pd N1 C2 -150.54(18)
N1 Pd N1' C6' -177.8(2)
C3L Pd N1' C6' -24.5(13)
C1L Pd N1' C6' 6.8(2)
C2L Pd N1' C6' -24.4(3)
N1 Pd N1' C2' -5.48(16)
C3L Pd N1' C2' 147.9(11)
C1L Pd N1' C2' 179.13(18)
C2L Pd N1' C2' 147.97(17)
C6 N1 C2 C3 -0.8(4)
Pd N1 C2 C3 -177.9(2)
C6 N1 C2 C2' 179.4(2)
Pd N1 C2 C2' 2.3(3)
N1 C2 C3 C4 0.3(4)
C2' C2 C3 C4 -180.0(3)
C2 C3 C4 C5 0.4(5)
C3 C4 C5 C6 -0.5(5)
C2 N1 C6 C5 0.7(4)
Pd N1 C6 C5 177.4(2)
C4 C5 C6 N1 0.0(4)
C6' N1' C2' C3' 1.5(4)
Pd N1' C2' C3' -171.49(19)
C6' N1' C2' C2 -178.6(2)
Pd N1' C2' C2 8.4(3)
N1 C2 C2' N1' -7.3(3)
C3 C2 C2' N1' 173.0(2)
N1 C2 C2' C3' 172.6(2)
C3 C2 C2' C3' -7.2(4)
N1' C2' C3' C4' -1.0(4)
C2 C2' C3' C4' 179.1(2)
C2' C3' C4' C5' -0.8(4)
C3' C4' C5' C6' 2.1(4)
C2' N1' C6' C5' -0.1(4)
Pd N1' C6' C5' 171.9(2)
C4' C5' C6' N1' -1.7(4)
N1 Pd C1L C2L 71.4(8)
N1' Pd C1L C2L -144.72(17)
C3L Pd C1L C2L 32.41(18)
Pd C1L C2L C3L -55.3(2)
Pd C1L C2L C4L 109.6(3)
N1 Pd C2L C1L -168.95(18)
N1' Pd C2L C1L 52.5(2)
C3L Pd C2L C1L -127.5(3)
N1 Pd C2L C3L -41.5(2)
N1' Pd C2L C3L -179.99(16)
C1L Pd C2L C3L 127.5(3)
N1 Pd C2L C4L 74.7(3)
N1' Pd C2L C4L -63.8(3)
C3L Pd C2L C4L 116.2(3)
C1L Pd C2L C4L -116.3(3)
C1L C2L C3L Pd 55.6(2)
C4L C2L C3L Pd -109.2(3)
N1 Pd C3L C2L 152.90(16)
N1' Pd C3L C2L 0.1(13)
C1L Pd C3L C2L -32.12(18)
C131 B1 C111 C116 -104.7(3)
C121 B1 C111 C116 14.7(3)
C141 B1 C111 C116 135.0(2)
C131 B1 C111 C112 72.3(3)
C121 B1 C111 C112 -168.3(2)
C141 B1 C111 C112 -48.1(3)
C116 C111 C112 C113 1.9(4)
B1 C111 C112 C113 -175.4(2)
C111 C112 C113 C114 -1.1(4)
C112 C113 C114 C115 -0.5(4)
C113 C114 C115 C116 1.1(4)
C114 C115 C116 C111 -0.2(4)
C112 C111 C116 C115 -1.3(4)
B1 C111 C116 C115 175.9(2)
C131 B1 C121 C122 -140.3(2)
C111 B1 C121 C122 99.8(3)
C141 B1 C121 C122 -21.7(3)
C131 B1 C121 C126 41.1(3)
C111 B1 C121 C126 -78.8(3)
C141 B1 C121 C126 159.6(2)
C126 C121 C122 C123 -1.1(4)
B1 C121 C122 C123 -179.8(2)
C121 C122 C123 C124 0.5(4)
C122 C123 C124 C125 0.0(4)
C123 C124 C125 C126 0.2(4)
C124 C125 C126 C121 -0.9(4)
C122 C121 C126 C125 1.3(4)
B1 C121 C126 C125 -179.9(2)
C121 B1 C131 C136 -146.7(2)
C111 B1 C131 C136 -26.8(3)
C141 B1 C131 C136 94.8(3)
C121 B1 C131 C132 35.7(3)
C111 B1 C131 C132 155.6(2)
C141 B1 C131 C132 -82.8(3)
C136 C131 C132 C133 -1.4(4)
B1 C131 C132 C133 176.5(2)
C131 C132 C133 C134 0.7(4)
C132 C133 C134 C135 0.2(4)
C133 C134 C135 C136 -0.3(4)
C134 C135 C136 C131 -0.5(4)
C132 C131 C136 C135 1.3(4)
B1 C131 C136 C135 -176.4(2)
C131 B1 C141 C146 37.6(3)
C121 B1 C141 C146 -80.9(3)
C111 B1 C141 C146 158.4(2)
C131 B1 C141 C142 -144.8(2)
C121 B1 C141 C142 96.7(3)
C111 B1 C141 C142 -24.0(3)
C146 C141 C142 C143 -0.9(4)
B1 C141 C142 C143 -178.6(2)
C141 C142 C143 C144 0.1(4)
C142 C143 C144 C145 0.7(4)
C143 C144 C145 C146 -0.6(4)
C142 C141 C146 C145 1.0(4)
B1 C141 C146 C145 178.7(2)
C144 C145 C146 C141 -0.3(4)
